data_4022065
loop_
_publ_author_name
'Jenny Y. Yang'
'Julien Bachmann'
'Daniel G. Nocera'

_publ_section_title
;
 Hangman Salen Platforms Containing Two Xanthene Scaffolds
;
_journal_name_full 'Journal of Organic Chemistry'
_journal_page_first 8706
_journal_page_last 8714
_journal_paper_doi 10.1021/jo0613075
_journal_volume 71
_journal_year 2006
_chemical_formula_sum 'C25 H33 B O5'
_chemical_formula_weight 424.32
_chemical_name_systematic
; 
 ? 
;
_space_group_IT_number 2
_symmetry_cell_setting triclinic
_symmetry_space_group_name_Hall '-P 1'
_symmetry_space_group_name_H-M 'P -1'
_atom_sites_solution_hydrogens geom
_atom_sites_solution_primary direct
_atom_sites_solution_secondary difmap
_audit_creation_method SHELXL-97
_cell_angle_alpha 77.035(14)
_cell_angle_beta 83.053(17)
_cell_angle_gamma 79.421(18)
_cell_formula_units_Z 2
_cell_length_a 9.157(7)
_cell_length_b 11.143(10)
_cell_length_c 12.500(11)
_cell_measurement_temperature 467(2)
_cell_volume 1217.6(18)
_computing_cell_refinement 'Bruker SMART'
_computing_data_collection 'Bruker SMART'
_computing_data_reduction 'Bruker SAINT'
_computing_molecular_graphics 'Bruker SHELXTL'
_computing_publication_material 'Bruker SHELXTL'
_computing_structure_refinement 'SHELXL-97 (Sheldrick, 1997)'
_computing_structure_solution 'SHELXS-97 (Sheldrick, 1990)'
_diffrn_ambient_temperature 467(2)
_diffrn_measured_fraction_theta_full 0.639
_diffrn_measured_fraction_theta_max 0.639
_diffrn_measurement_device_type 'CCD area detector'
_diffrn_measurement_method 'phi and omega scans'
_diffrn_radiation_monochromator graphite
_diffrn_radiation_source 'fine-focus sealed tube'
_diffrn_radiation_type MoK\a
_diffrn_radiation_wavelength 0.71073
_diffrn_reflns_av_R_equivalents 0.0508
_diffrn_reflns_av_sigmaI/netI 0.1135
_diffrn_reflns_limit_h_max 7
_diffrn_reflns_limit_h_min -8
_diffrn_reflns_limit_k_max 12
_diffrn_reflns_limit_k_min -11
_diffrn_reflns_limit_l_max 14
_diffrn_reflns_limit_l_min -5
_diffrn_reflns_number 2658
_diffrn_reflns_theta_full 24.69
_diffrn_reflns_theta_max 24.69
_diffrn_reflns_theta_min 2.26
_exptl_absorpt_coefficient_mu 0.078
_exptl_absorpt_correction_type none
_exptl_crystal_colour colorless
_exptl_crystal_density_diffrn 1.157
_exptl_crystal_density_meas 0
_exptl_crystal_density_method 'not measured'
_exptl_crystal_F_000 456
_exptl_crystal_size_max .20
_exptl_crystal_size_mid .17
_exptl_crystal_size_min .04
_refine_diff_density_max 0.201
_refine_diff_density_min -0.212
_refine_diff_density_rms 0.044
_refine_ls_extinction_method none
_refine_ls_goodness_of_fit_ref 1.083
_refine_ls_hydrogen_treatment mixed
_refine_ls_matrix_type full
_refine_ls_number_parameters 291
_refine_ls_number_reflns 2654
_refine_ls_number_restraints 0
_refine_ls_restrained_S_all 1.083
_refine_ls_R_factor_all 0.1935
_refine_ls_R_factor_gt 0.0970
_refine_ls_shift/su_max 0.000
_refine_ls_shift/su_mean 0.000
_refine_ls_structure_factor_coef Fsqd
_refine_ls_weighting_details 'calc w=1/[\s^2^(Fo^2^)+(0.0737P)^2^+0.6021P] where P=(Fo^2^+2Fc^2^)/3'
_refine_ls_weighting_scheme calc
_refine_ls_wR_factor_gt 0.1710
_refine_ls_wR_factor_ref 0.2057
_reflns_number_gt 1316
_reflns_number_total 2654
_reflns_threshold_expression >2sigma(I)
_cod_data_source_file jo0613075rom20060625_094434.cif
_cod_depositor_comments
;
The following automatic conversions were performed:
'_symmetry_cell_setting' value 'Triclinic' changed to 'triclinic'
according to '/home/saulius/struct/CIF-dictionaries/cif_core.dic'
dictionary named 'cif_core.dic' version 2.4.1 from 2010-06-29.

Automatic conversion script
Id: cif_fix_enum 1527 2010-12-29 10:47:43Z saulius 
;
_cod_database_code 4022065

loop_
_symmetry_equiv_pos_as_xyz
'x, y, z'
'-x, -y, -z'

loop_
_atom_site_label
_atom_site_type_symbol
_atom_site_fract_x
_atom_site_fract_y
_atom_site_fract_z
_atom_site_U_iso_or_equiv
_atom_site_adp_type
_atom_site_occupancy
_atom_site_symmetry_multiplicity
_atom_site_calc_flag
_atom_site_refinement_flags
B1 B 1.3069(11) 0.5899(8) 0.5728(7) 0.028(3) Uani 1 1 d .
O1 O 1.0585(5) 0.5580(4) 0.1694(4) 0.0486(16) Uani 1 1 d .
O2 O 1.1546(5) 0.5096(4) 0.3323(4) 0.0473(16) Uani 1 1 d .
O3 O 1.0351(5) 0.6702(4) 0.4621(3) 0.0313(14) Uani 1 1 d .
O4 O 1.3180(5) 0.5266(5) 0.4906(4) 0.0405(15) Uani 1 1 d .
H4 H 1.2395 0.5433 0.4611 0.061 Uiso 1 1 calc R
O5 O 1.4354(5) 0.5789(5) 0.6219(4) 0.0455(17) Uani 1 1 d .
H5 H 1.4177 0.6123 0.6753 0.068 Uiso 1 1 calc R
C1 C 1.1852(9) 0.4767(7) 0.1304(6) 0.062(3) Uani 1 1 d .
H1A H 1.2752 0.5058 0.1375 0.094 Uiso 1 1 calc R
H1B H 1.1780 0.4767 0.0544 0.094 Uiso 1 1 calc R
H1C H 1.1867 0.3935 0.1733 0.094 Uiso 1 1 calc R
C2 C 1.0577(9) 0.5675(6) 0.2750(6) 0.033(2) Uani 1 1 d .
C3 C 0.9208(8) 0.6502(6) 0.3104(5) 0.029(2) Uani 1 1 d .
C4 C 0.7976(8) 0.6787(6) 0.2448(5) 0.034(2) Uani 1 1 d .
H4A H 0.8039 0.6456 0.1821 0.041 Uiso 1 1 calc R
C5 C 0.6676(7) 0.7557(6) 0.2734(5) 0.029(2) Uani 1 1 d .
C6 C 0.5343(9) 0.7909(7) 0.2019(6) 0.038(2) Uani 1 1 d .
C7 C 0.5169(10) 0.9299(7) 0.1528(6) 0.088(3) Uani 1 1 d .
H7A H 0.6050 0.9481 0.1065 0.132 Uiso 1 1 calc R
H7B H 0.5025 0.9753 0.2110 0.132 Uiso 1 1 calc R
H7C H 0.4321 0.9541 0.1099 0.132 Uiso 1 1 calc R
C8 C 0.5533(9) 0.7184(9) 0.1106(7) 0.097(4) Uani 1 1 d .
H8A H 0.4699 0.7461 0.0665 0.145 Uiso 1 1 calc R
H8B H 0.5585 0.6310 0.1422 0.145 Uiso 1 1 calc R
H8C H 0.6435 0.7323 0.0653 0.145 Uiso 1 1 calc R
C9 C 0.3913(8) 0.7650(8) 0.2735(6) 0.065(3) Uani 1 1 d .
H9A H 0.3074 0.7948 0.2300 0.098 Uiso 1 1 calc R
H9B H 0.3794 0.8071 0.3338 0.098 Uiso 1 1 calc R
H9C H 0.3973 0.6768 0.3016 0.098 Uiso 1 1 calc R
C10 C 0.6663(8) 0.8017(6) 0.3663(5) 0.034(2) Uani 1 1 d .
H10 H 0.5798 0.8530 0.3862 0.041 Uiso 1 1 calc R
C11 C 0.7830(7) 0.7785(6) 0.4335(5) 0.027(2) Uani 1 1 d .
C12 C 0.9098(8) 0.6996(6) 0.4026(5) 0.030(2) Uani 1 1 d .
C13 C 1.0349(8) 0.7162(6) 0.5572(5) 0.027(2) Uani 1 1 d .
C14 C 0.9137(7) 0.7964(6) 0.5928(5) 0.027(2) Uani 1 1 d .
C15 C 0.7698(7) 0.8386(6) 0.5333(5) 0.031(2) Uani 1 1 d .
C16 C 0.6373(7) 0.8017(7) 0.6123(5) 0.050(3) Uani 1 1 d .
H16A H 0.5474 0.8300 0.5754 0.074 Uiso 1 1 calc R
H16B H 0.6304 0.8393 0.6751 0.074 Uiso 1 1 calc R
H16C H 0.6507 0.7125 0.6360 0.074 Uiso 1 1 calc R
C17 C 0.7523(7) 0.9826(5) 0.4916(5) 0.044(2) Uani 1 1 d .
H17A H 0.6648 1.0112 0.4519 0.066 Uiso 1 1 calc R
H17B H 0.8384 1.0031 0.4438 0.066 Uiso 1 1 calc R
H17C H 0.7430 1.0222 0.5533 0.066 Uiso 1 1 calc R
C18 C 0.9292(8) 0.8383(6) 0.6870(5) 0.038(2) Uani 1 1 d .
H18 H 0.8503 0.8936 0.7116 0.045 Uiso 1 1 calc R
C19 C 1.0531(8) 0.8038(6) 0.7464(5) 0.031(2) Uani 1 1 d .
C20 C 1.0566(9) 0.8540(7) 0.8503(5) 0.039(2) Uani 1 1 d .
C21 C 0.9319(11) 0.8128(9) 0.9350(6) 0.093(3) Uani 1 1 d .
H21A H 0.9481 0.7234 0.9564 0.140 Uiso 1 1 calc R
H21B H 0.8380 0.8409 0.9035 0.140 Uiso 1 1 calc R
H21C H 0.9312 0.8480 0.9985 0.140 Uiso 1 1 calc R
C22 C 1.2056(10) 0.8103(9) 0.9019(7) 0.093(4) Uani 1 1 d .
H22A H 1.2039 0.8470 0.9646 0.140 Uiso 1 1 calc R
H22B H 1.2848 0.8354 0.8486 0.140 Uiso 1 1 calc R
H22C H 1.2215 0.7210 0.9247 0.140 Uiso 1 1 calc R
C23 C 1.0328(10) 0.9978(7) 0.8199(6) 0.077(3) Uani 1 1 d .
H23A H 0.9401 1.0281 0.7869 0.116 Uiso 1 1 calc R
H23B H 1.1132 1.0246 0.7687 0.116 Uiso 1 1 calc R
H23C H 1.0303 1.0302 0.8852 0.116 Uiso 1 1 calc R
C24 C 1.1694(8) 0.7234(6) 0.7047(5) 0.032(2) Uani 1 1 d .
H24 H 1.2554 0.6989 0.7420 0.038 Uiso 1 1 calc R
C25 C 1.1651(8) 0.6775(6) 0.6108(5) 0.028(2) Uani 1 1 d .

loop_
_atom_site_aniso_label
_atom_site_aniso_U_11
_atom_site_aniso_U_22
_atom_site_aniso_U_33
_atom_site_aniso_U_23
_atom_site_aniso_U_13
_atom_site_aniso_U_12
B1 0.020(7) 0.035(5) 0.035(5) 0.001(4) -0.011(5) -0.024(5)
O1 0.052(4) 0.054(3) 0.037(3) -0.021(3) 0.000(3) 0.008(3)
O2 0.039(4) 0.054(3) 0.050(3) -0.023(3) -0.013(3) 0.011(3)
O3 0.025(4) 0.037(3) 0.032(3) -0.013(2) -0.006(2) 0.004(3)
O4 0.023(4) 0.052(3) 0.046(3) -0.016(3) -0.012(2) 0.009(3)
O5 0.029(4) 0.065(4) 0.050(3) -0.029(3) -0.018(3) 0.004(3)
C1 0.069(7) 0.059(5) 0.053(5) -0.028(4) 0.009(4) 0.015(5)
C2 0.032(6) 0.033(4) 0.035(4) -0.004(4) -0.002(4) -0.015(4)
C3 0.023(5) 0.035(4) 0.029(4) -0.004(3) 0.000(4) -0.010(4)
C4 0.039(6) 0.040(5) 0.022(4) -0.007(3) 0.004(4) -0.006(4)
C5 0.027(5) 0.040(4) 0.022(4) -0.008(3) -0.001(3) -0.012(4)
C6 0.023(6) 0.059(5) 0.035(4) -0.006(4) -0.018(4) -0.012(5)
C7 0.097(9) 0.083(7) 0.073(6) 0.027(5) -0.055(6) -0.008(6)
C8 0.050(7) 0.167(10) 0.093(7) -0.078(7) -0.037(6) 0.017(7)
C9 0.030(6) 0.113(7) 0.047(5) 0.002(5) -0.016(4) -0.012(6)
C10 0.023(5) 0.044(5) 0.030(4) -0.003(4) -0.007(4) 0.009(4)
C11 0.015(5) 0.027(4) 0.038(4) -0.006(3) -0.010(4) -0.001(4)
C12 0.028(6) 0.033(4) 0.032(4) -0.005(3) -0.013(4) -0.008(4)
C13 0.024(5) 0.038(5) 0.020(4) -0.004(3) 0.001(3) -0.012(4)
C14 0.025(5) 0.029(4) 0.022(4) -0.002(3) 0.004(3) 0.002(4)
C15 0.020(5) 0.031(4) 0.037(4) -0.008(3) -0.014(3) 0.015(4)
C16 0.025(6) 0.083(6) 0.033(4) -0.019(4) 0.005(4) 0.011(5)
C17 0.045(6) 0.041(5) 0.042(4) -0.008(4) -0.013(4) 0.010(4)
C18 0.036(6) 0.039(5) 0.037(4) -0.017(4) 0.006(4) 0.000(4)
C19 0.032(6) 0.034(4) 0.023(4) 0.003(3) -0.009(3) -0.006(4)
C20 0.039(6) 0.055(5) 0.030(4) -0.015(4) -0.009(4) -0.016(5)
C21 0.106(9) 0.142(9) 0.054(6) -0.049(6) 0.020(6) -0.059(8)
C22 0.076(8) 0.142(9) 0.079(7) -0.068(6) -0.042(6) 0.019(7)
C23 0.113(9) 0.065(6) 0.067(6) -0.039(5) -0.030(5) -0.002(6)
C24 0.022(5) 0.030(4) 0.040(4) 0.000(3) -0.007(4) -0.003(4)
C25 0.017(5) 0.029(4) 0.045(5) -0.015(4) -0.005(4) -0.013(4)

loop_
_atom_type_symbol
_atom_type_description
_atom_type_scat_dispersion_real
_atom_type_scat_dispersion_imag
_atom_type_scat_source
C C 0.0033 0.0016 'International Tables Vol C Tables 4.2.6.8 and 6.1.1.4'
H H 0.0000 0.0000 'International Tables Vol C Tables 4.2.6.8 and 6.1.1.4'
B B 0.0013 0.0007 'International Tables Vol C Tables 4.2.6.8 and 6.1.1.4'
O O 0.0106 0.0060 'International Tables Vol C Tables 4.2.6.8 and 6.1.1.4'

loop_
_geom_angle_atom_site_label_1
_geom_angle_atom_site_label_2
_geom_angle_atom_site_label_3
_geom_angle
O4 B1 O5 115.2(7)
O4 B1 C25 126.2(8)
O5 B1 C25 118.5(7)
C2 O1 C1 114.9(5)
C12 O3 C13 120.5(5)
O2 C2 O1 121.8(6)
O2 C2 C3 126.3(6)
O1 C2 C3 111.8(6)
C12 C3 C4 118.9(6)
C12 C3 C2 122.9(7)
C4 C3 C2 118.2(6)
C5 C4 C3 120.7(6)
C10 C5 C4 116.6(6)
C10 C5 C6 121.7(6)
C4 C5 C6 121.7(6)
C8 C6 C7 109.8(7)
C8 C6 C9 108.1(7)
C7 C6 C9 108.1(7)
C8 C6 C5 112.6(6)
C7 C6 C5 108.3(6)
C9 C6 C5 109.9(6)
C5 C10 C11 125.6(6)
C10 C11 C12 115.8(6)
C10 C11 C15 120.8(6)
C12 C11 C15 123.5(6)
C3 C12 O3 116.1(6)
C3 C12 C11 122.4(7)
O3 C12 C11 121.5(6)
C14 C13 C25 123.4(6)
C14 C13 O3 121.6(6)
C25 C13 O3 114.9(6)
C13 C14 C18 116.0(6)
C13 C14 C15 123.2(6)
C18 C14 C15 120.9(6)
C16 C15 C11 110.1(6)
C16 C15 C14 109.7(5)
C11 C15 C14 109.8(5)
C16 C15 C17 111.4(5)
C11 C15 C17 108.2(5)
C14 C15 C17 107.7(6)
C19 C18 C14 124.7(6)
C18 C19 C24 115.5(6)
C18 C19 C20 120.2(6)
C24 C19 C20 124.3(6)
C21 C20 C22 109.1(7)
C21 C20 C19 109.7(7)
C22 C20 C19 112.6(6)
C21 C20 C23 109.0(7)
C22 C20 C23 107.5(7)
C19 C20 C23 108.9(6)
C19 C24 C25 124.0(6)
C13 C25 C24 116.4(6)
C13 C25 B1 125.7(6)
C24 C25 B1 117.9(7)

loop_
_geom_bond_atom_site_label_1
_geom_bond_atom_site_label_2
_geom_bond_distance
B1 O4 1.356(8)
B1 O5 1.365(9)
B1 C25 1.568(10)
O1 C2 1.346(7)
O1 C1 1.442(7)
O2 C2 1.206(7)
O3 C12 1.391(7)
O3 C13 1.396(7)
C2 C3 1.497(9)
C3 C12 1.371(8)
C3 C4 1.422(8)
C4 C5 1.393(8)
C5 C10 1.369(8)
C5 C6 1.541(9)
C6 C8 1.516(9)
C6 C7 1.519(10)
C6 C9 1.529(9)
C10 C11 1.390(8)
C11 C12 1.392(8)
C11 C15 1.526(8)
C13 C14 1.386(8)
C13 C25 1.390(8)
C14 C18 1.391(8)
C14 C15 1.537(8)
C15 C16 1.525(9)
C15 C17 1.556(8)
C18 C19 1.379(9)
C19 C24 1.390(8)
C19 C20 1.532(8)
C20 C21 1.522(10)
C20 C22 1.530(10)
C20 C23 1.542(9)
C24 C25 1.390(8)

loop_
_cod_related_entry_id
_cod_related_entry_database
_cod_related_entry_code
1 ChemSpider 10164133
